data_4507776
loop_
_publ_author_name
'Baronsky, Thilo'
'Beattie, Christopher'
'Harrington, Ross W.'
'Irfan, Reyhan'
'North, Michael'
'Osende, Javier G.'
'Young, Carl'

_publ_section_title
;
 Bimetallic Aluminum(salen) Catalyzed Synthesis of Oxazolidinones from
 Epoxides and Isocyanates
;
_journal_issue 4
_journal_name_full 'ACS Catalysis'
_journal_page_first 790
_journal_paper_doi 10.1021/cs4001046
_journal_volume 3
_journal_year 2013
_chemical_formula_moiety 'C13 H15 N O2'
_chemical_formula_sum 'C13 H15 N O2'
_chemical_formula_weight 217.26
_chemical_name_systematic
;
 ?
;
_space_group_IT_number 2
_symmetry_cell_setting triclinic
_symmetry_space_group_name_Hall '-P 1'
_symmetry_space_group_name_H-M 'P -1'
_atom_sites_solution_hydrogens geom
_atom_sites_solution_primary direct
_atom_sites_solution_secondary difmap
_audit_creation_method SHELXL-97
_cell_angle_alpha 85.089(9)
_cell_angle_beta 75.857(9)
_cell_angle_gamma 68.462(9)
_cell_formula_units_Z 2
_cell_length_a 6.5346(6)
_cell_length_b 8.8030(9)
_cell_length_c 10.4461(11)
_cell_measurement_reflns_used 1807
_cell_measurement_temperature 150(2)
_cell_measurement_theta_max 28.4492
_cell_measurement_theta_min 3.1856
_cell_volume 542.00(10)
_computing_cell_refinement
;
CrysAlisPro, Agilent Technologies,
Version 1.171.34.49 (release 20-01-2011 CrysAlis171 .NET)
(compiled Jan 20 2011,15:58:25)
;
_computing_data_collection
;
CrysAlisPro, Agilent Technologies,
Version 1.171.34.49 (release 20-01-2011 CrysAlis171 .NET)
(compiled Jan 20 2011,15:58:25)
;
_computing_data_reduction
;
CrysAlisPro, Agilent Technologies,
Version 1.171.34.49 (release 20-01-2011 CrysAlis171 .NET)
(compiled Jan 20 2011,15:58:25)
;
_computing_molecular_graphics 'Bruker SHELXTL'
_computing_publication_material 'Bruker SHELXTL and local programs'
_computing_structure_refinement 'Bruker SHELXTL'
_computing_structure_solution 'Bruker SHELXTL'
_diffrn_ambient_temperature 150(2)
_diffrn_detector_area_resol_mean 10.3968
_diffrn_measured_fraction_theta_full 0.998
_diffrn_measured_fraction_theta_max 0.975
_diffrn_measurement_device_type 'Xcalibur, Atlas, Gemini ultra'
_diffrn_measurement_method 'thick-slice \w scans'
_diffrn_radiation_monochromator graphite
_diffrn_radiation_source 'sealed tube with Enhance optics'
_diffrn_radiation_type MoK\a
_diffrn_radiation_wavelength 0.71073
_diffrn_reflns_av_R_equivalents 0.0000
_diffrn_reflns_av_sigmaI/netI 0.0271
_diffrn_reflns_limit_h_max 7
_diffrn_reflns_limit_h_min -6
_diffrn_reflns_limit_k_max 10
_diffrn_reflns_limit_k_min -10
_diffrn_reflns_limit_l_max 12
_diffrn_reflns_limit_l_min -9
_diffrn_reflns_number 2069
_diffrn_reflns_theta_full 25.00
_diffrn_reflns_theta_max 26.00
_diffrn_reflns_theta_min 3.19
_exptl_absorpt_coefficient_mu 0.090
_exptl_absorpt_correction_T_max 0.9911
_exptl_absorpt_correction_T_min 0.9650
_exptl_absorpt_correction_type multi-scan
_exptl_absorpt_process_details
;
'Wed Nov 09 15:15:48 2011'
;
_exptl_crystal_colour colourless
_exptl_crystal_density_diffrn 1.331
_exptl_crystal_density_method 'not measured'
_exptl_crystal_description slab
_exptl_crystal_F_000 232
_exptl_crystal_size_max 0.40
_exptl_crystal_size_mid 0.20
_exptl_crystal_size_min 0.10
_refine_diff_density_max 0.300
_refine_diff_density_min -0.251
_refine_diff_density_rms 0.059
_refine_ls_extinction_method none
_refine_ls_goodness_of_fit_ref 1.191
_refine_ls_hydrogen_treatment constr
_refine_ls_matrix_type full
_refine_ls_number_parameters 146
_refine_ls_number_reflns 2069
_refine_ls_number_restraints 0
_refine_ls_restrained_S_all 1.191
_refine_ls_R_factor_all 0.0597
_refine_ls_R_factor_gt 0.0545
_refine_ls_shift/su_max 0.000
_refine_ls_shift/su_mean 0.000
_refine_ls_structure_factor_coef Fsqd
_refine_ls_weighting_details 'calc w=1/[\s^2^(Fo^2^)+(0.0866P)^2^+0.4990P] where P=(Fo^2^+2Fc^2^)/3'
_refine_ls_weighting_scheme calc
_refine_ls_wR_factor_gt 0.1801
_refine_ls_wR_factor_ref 0.1857
_reflns_number_gt 1864
_reflns_number_total 2069
_reflns_threshold_expression I>2\s(I)
_cod_data_source_file cs4001046_si_002.cif
_cod_data_source_block mn39
_cod_original_cell_volume 542.00(9)
_cod_database_code 4507776
_computing_special_details
;
TITL mn39 in P-1
CELL 0.71073   6.5346   8.8030  10.4461  85.089  75.857  68.462
ZERR    2.00   0.0006   0.0009   0.0011   0.009   0.009   0.009
LATT  1
SFAC C H N O
UNIT 26 30 2 4
TEMP -123
 
L.S. 8
BOND $H
CONF
 
FMAP 2
PLAN 20
 
ACTA 50
 
OMIT -3 52
 
REM colourless slab
SIZE 0.40 0.20 0.10
 
REM EXTI    0.016349
WGHT    0.086600    0.499000
BASF   0.11489
FVAR      32.54700
O1    4    0.268772    0.824049    0.339748    11.00000    0.01930    0.02603 =
         0.02242    0.00135   -0.01013   -0.00861
O2    4    0.007738    0.798049    0.516665    11.00000    0.01441    0.03313 =
         0.03428   -0.00179   -0.00574   -0.01043
N     3    0.354461    0.799082    0.535719    11.00000    0.01411    0.02143 =
         0.01795   -0.00004   -0.00391   -0.00594
C1    1    0.467487    0.869668    0.323641    11.00000    0.02097    0.01981 =
         0.02081    0.00038   -0.00660   -0.00895
AFIX  13
H1A   2    0.415892    0.989990    0.338491    11.00000   -1.20000
AFIX   0
C2    1    0.618029    0.828990    0.186663    11.00000    0.03122    0.02841 =
         0.01809    0.00272   -0.00610   -0.01509
AFIX  23
H2A   2    0.723332    0.889277    0.170935    11.00000   -1.20000
H2B   2    0.523111    0.867169    0.121204    11.00000   -1.20000
AFIX   0
C3    1    0.754423    0.648102    0.164588    11.00000    0.02878    0.02920 =
         0.01879   -0.00381   -0.00206   -0.01418
AFIX  23
H3A   2    0.862836    0.631142    0.077649    11.00000   -1.20000
H3B   2    0.651926    0.588684    0.164431    11.00000   -1.20000
AFIX   0
C4    1    0.882249    0.581289    0.273001    11.00000    0.01831    0.02653 =
         0.02646   -0.00583   -0.00052   -0.00651
AFIX  23
H4A   2    0.984861    0.640572    0.273278    11.00000   -1.20000
H4B   2    0.974911    0.464223    0.256292    11.00000   -1.20000
AFIX   0
C5    1    0.715297    0.601668    0.406371    11.00000    0.01603    0.02145 =
         0.02020    0.00067   -0.00437   -0.00479
AFIX  23
H5A   2    0.799701    0.556059    0.476128    11.00000   -1.20000
H5B   2    0.616716    0.539057    0.406220    11.00000   -1.20000
AFIX   0
C6    1    0.568647    0.780417    0.438264    11.00000    0.01497    0.02081 =
         0.01718   -0.00185   -0.00220   -0.00920
AFIX  13
H6A   2    0.654381    0.838861    0.468090    11.00000   -1.20000
AFIX   0
C7    1    0.190963    0.806634    0.471318    11.00000    0.01658    0.01796 =
         0.02325   -0.00105   -0.00601   -0.00443
C8    1    0.332500    0.783191    0.673961    11.00000    0.01868    0.01795 =
         0.01843   -0.00042   -0.00381   -0.00844
C9    1    0.523540    0.718075    0.725523    11.00000    0.01901    0.02704 =
         0.02082   -0.00098   -0.00436   -0.00642
AFIX  43
H9A   2    0.669389    0.682917    0.667770    11.00000   -1.20000
AFIX   0
C10   1    0.502336    0.704094    0.861317    11.00000    0.02975    0.03472 =
         0.02331    0.00049   -0.01133   -0.00922
AFIX  43
H10A  2    0.634178    0.659090    0.895526    11.00000   -1.20000
AFIX   0
C11   1    0.292121    0.754787    0.947045    11.00000    0.04128    0.03598 =
         0.01702    0.00064   -0.00478   -0.01929
AFIX  43
H11A  2    0.278032    0.743325    1.039725    11.00000   -1.20000
AFIX   0
C12   1    0.101811    0.822802    0.895231    11.00000    0.02898    0.03130 =
         0.02474   -0.00469    0.00473   -0.01429
AFIX  43
H12A  2   -0.043500    0.859597    0.953496    11.00000   -1.20000
AFIX   0
C13   1    0.119323    0.838112    0.760604    11.00000    0.01851    0.02429 =
         0.02428   -0.00086   -0.00200   -0.00581
AFIX  43
H13A  2   -0.012886    0.885751    0.726996    11.00000   -1.20000
 
HKLF 5
 
REM  mn39 in P-1
REM R1 =  0.0545 for   1864 Fo > 4sig(Fo)  and  0.0597 for all   2069 data
REM    146 parameters refined using      0 restraints
 
END  
     
WGHT      0.0866      0.4989 
REM Highest difference peak  0.300,  deepest hole -0.251,  1-sigma level  0.059
Q1    1   0.7849  0.8044  0.5331  11.00000  0.05    0.30
Q2    1   0.4979  0.6002  0.3966  11.00000  0.05    0.23
Q3    1   0.5324  0.8101  0.3752  11.00000  0.05    0.23
Q4    1   0.7921  0.6013  0.3400  11.00000  0.05    0.23
Q5    1   0.7169  0.7992  0.6255  11.00000  0.05    0.22
Q6    1   0.0323  0.6769  0.8612  11.00000  0.05    0.21
Q7    1   0.6295  0.6882  0.4212  11.00000  0.05    0.21
Q8    1   0.1724  0.6634  0.7672  11.00000  0.05    0.20
Q9    1   0.6409  0.8254  0.7758  11.00000  0.05    0.20
Q10   1   0.3425  0.6237  0.6938  11.00000  0.05    0.20
Q11   1  -0.0905  0.7830  0.6037  11.00000  0.05    0.20
Q12   1   0.5061  0.7520  0.8068  11.00000  0.05    0.19
Q13   1  -0.1249  0.7976  0.6401  11.00000  0.05    0.19
Q14   1   0.0282  0.8345  0.3198  11.00000  0.05    0.19
Q15   1   0.5820  0.7954  0.5375  11.00000  0.05    0.19
Q16   1   0.5599  0.8285  0.2588  11.00000  0.05    0.19
Q17   1   0.3882  0.7898  0.9028  11.00000  0.05    0.18
Q18   1  -0.0877  0.8198  0.4534  11.00000  0.05    0.18
Q19   1   0.3145  0.7181  0.5110  11.00000  0.05    0.18
Q20   1   0.0941  0.7064  0.5037  11.00000  0.05    0.18
;

loop_
_symmetry_equiv_pos_as_xyz
'x, y, z'
'-x, -y, -z'

loop_
_atom_site_label
_atom_site_type_symbol
_atom_site_fract_x
_atom_site_fract_y
_atom_site_fract_z
_atom_site_U_iso_or_equiv
_atom_site_adp_type
_atom_site_occupancy
_atom_site_symmetry_multiplicity
_atom_site_calc_flag
_atom_site_refinement_flags
O1 O 0.2688(3) 0.8240(2) 0.33975(17) 0.0215(5) Uani 1 1 d .
O2 O 0.0077(3) 0.7980(2) 0.51667(19) 0.0266(5) Uani 1 1 d .
N N 0.3545(3) 0.7991(3) 0.5357(2) 0.0179(5) Uani 1 1 d .
C1 C 0.4675(4) 0.8697(3) 0.3236(2) 0.0197(6) Uani 1 1 d .
H1A H 0.4159 0.9900 0.3385 0.024 Uiso 1 1 calc R
C2 C 0.6180(5) 0.8290(3) 0.1867(2) 0.0247(6) Uani 1 1 d .
H2A H 0.7233 0.8893 0.1709 0.030 Uiso 1 1 calc R
H2B H 0.5231 0.8672 0.1212 0.030 Uiso 1 1 calc R
C3 C 0.7544(5) 0.6481(3) 0.1646(3) 0.0249(6) Uani 1 1 d .
H3A H 0.8628 0.6311 0.0776 0.030 Uiso 1 1 calc R
H3B H 0.6519 0.5887 0.1644 0.030 Uiso 1 1 calc R
C4 C 0.8822(4) 0.5813(3) 0.2730(3) 0.0247(6) Uani 1 1 d .
H4A H 0.9849 0.6406 0.2733 0.030 Uiso 1 1 calc R
H4B H 0.9749 0.4642 0.2563 0.030 Uiso 1 1 calc R
C5 C 0.7153(4) 0.6017(3) 0.4064(2) 0.0198(6) Uani 1 1 d .
H5A H 0.7997 0.5561 0.4761 0.024 Uiso 1 1 calc R
H5B H 0.6167 0.5391 0.4062 0.024 Uiso 1 1 calc R
C6 C 0.5686(4) 0.7804(3) 0.4383(2) 0.0170(5) Uani 1 1 d .
H6A H 0.6544 0.8389 0.4681 0.020 Uiso 1 1 calc R
C7 C 0.1910(4) 0.8066(3) 0.4713(2) 0.0194(5) Uani 1 1 d .
C8 C 0.3325(4) 0.7832(3) 0.6740(2) 0.0179(5) Uani 1 1 d .
C9 C 0.5235(4) 0.7181(3) 0.7255(3) 0.0228(6) Uani 1 1 d .
H9A H 0.6694 0.6829 0.6678 0.027 Uiso 1 1 calc R
C10 C 0.5023(5) 0.7041(4) 0.8613(3) 0.0290(6) Uani 1 1 d .
H10A H 0.6342 0.6591 0.8955 0.035 Uiso 1 1 calc R
C11 C 0.2921(5) 0.7548(4) 0.9470(3) 0.0302(7) Uani 1 1 d .
H11A H 0.2780 0.7433 1.0397 0.036 Uiso 1 1 calc R
C12 C 0.1018(5) 0.8228(4) 0.8952(3) 0.0290(7) Uani 1 1 d .
H12A H -0.0435 0.8596 0.9535 0.035 Uiso 1 1 calc R
C13 C 0.1193(4) 0.8381(3) 0.7606(3) 0.0234(6) Uani 1 1 d .
H13A H -0.0129 0.8858 0.7270 0.028 Uiso 1 1 calc R

loop_
_atom_site_aniso_label
_atom_site_aniso_U_11
_atom_site_aniso_U_22
_atom_site_aniso_U_33
_atom_site_aniso_U_23
_atom_site_aniso_U_13
_atom_site_aniso_U_12
O1 0.0193(9) 0.0260(10) 0.0224(9) 0.0013(7) -0.0101(7) -0.0086(8)
O2 0.0144(9) 0.0331(11) 0.0343(11) -0.0018(8) -0.0057(8) -0.0104(8)
N 0.0141(10) 0.0214(11) 0.0180(11) 0.0000(8) -0.0039(8) -0.0059(9)
C1 0.0210(13) 0.0198(12) 0.0208(13) 0.0004(9) -0.0066(10) -0.0089(10)
C2 0.0312(15) 0.0284(14) 0.0181(13) 0.0027(10) -0.0061(11) -0.0151(12)
C3 0.0288(14) 0.0292(14) 0.0188(13) -0.0038(10) -0.0021(10) -0.0142(12)
C4 0.0183(13) 0.0265(14) 0.0265(14) -0.0058(10) -0.0005(11) -0.0065(11)
C5 0.0160(12) 0.0215(13) 0.0202(13) 0.0007(9) -0.0044(10) -0.0048(10)
C6 0.0150(12) 0.0208(12) 0.0172(12) -0.0018(9) -0.0022(9) -0.0092(10)
C7 0.0166(12) 0.0180(12) 0.0233(13) -0.0010(9) -0.0060(10) -0.0044(10)
C8 0.0187(12) 0.0180(12) 0.0184(12) -0.0004(9) -0.0038(10) -0.0084(10)
C9 0.0190(13) 0.0270(14) 0.0208(13) -0.0010(10) -0.0044(10) -0.0064(11)
C10 0.0298(15) 0.0347(16) 0.0233(14) 0.0005(11) -0.0113(11) -0.0092(13)
C11 0.0413(17) 0.0360(16) 0.0170(13) 0.0006(11) -0.0048(12) -0.0193(14)
C12 0.0290(15) 0.0313(15) 0.0247(14) -0.0047(11) 0.0047(11) -0.0143(13)
C13 0.0185(13) 0.0243(13) 0.0243(14) -0.0009(10) -0.0020(10) -0.0058(11)

loop_
_atom_type_symbol
_atom_type_description
_atom_type_scat_dispersion_real
_atom_type_scat_dispersion_imag
_atom_type_scat_source
C C 0.0033 0.0016 'International Tables Vol C Tables 4.2.6.8 and 6.1.1.4'
H H 0.0000 0.0000 'International Tables Vol C Tables 4.2.6.8 and 6.1.1.4'
N N 0.0061 0.0033 'International Tables Vol C Tables 4.2.6.8 and 6.1.1.4'
O O 0.0106 0.0060 'International Tables Vol C Tables 4.2.6.8 and 6.1.1.4'

loop_
_geom_angle_atom_site_label_1
_geom_angle_atom_site_label_2
_geom_angle_atom_site_label_3
_geom_angle
C1 O1 C7 107.38(18)
C6 N C7 109.6(2)
C6 N C8 124.6(2)
C7 N C8 124.9(2)
O1 C1 H1A 108.7
O1 C1 C2 111.5(2)
O1 C1 C6 102.13(18)
H1A C1 C2 108.7
H1A C1 C6 108.7
C2 C1 C6 116.7(2)
C1 C2 H2A 108.8
C1 C2 H2B 108.8
C1 C2 C3 113.6(2)
H2A C2 H2B 107.7
H2A C2 C3 108.8
H2B C2 C3 108.8
C2 C3 H3A 109.6
C2 C3 H3B 109.6
C2 C3 C4 110.2(2)
H3A C3 H3B 108.1
H3A C3 C4 109.6
H3B C3 C4 109.6
C3 C4 H4A 109.7
C3 C4 H4B 109.7
C3 C4 C5 109.7(2)
H4A C4 H4B 108.2
H4A C4 C5 109.7
H4B C4 C5 109.7
C4 C5 H5A 109.2
C4 C5 H5B 109.2
C4 C5 C6 112.1(2)
H5A C5 H5B 107.9
H5A C5 C6 109.2
H5B C5 C6 109.2
N C6 C1 97.93(18)
N C6 C5 112.45(19)
N C6 H6A 111.0
C1 C6 C5 112.7(2)
C1 C6 H6A 111.0
C5 C6 H6A 111.0
O1 C7 O2 122.4(2)
O1 C7 N 108.8(2)
O2 C7 N 128.8(2)
N C8 C9 120.2(2)
N C8 C13 120.7(2)
C9 C8 C13 119.1(2)
C8 C9 H9A 119.9
C8 C9 C10 120.3(2)
H9A C9 C10 119.9
C9 C10 H10A 119.6
C9 C10 C11 120.8(3)
H10A C10 C11 119.6
C10 C11 H11A 120.6
C10 C11 C12 118.7(3)
H11A C11 C12 120.6
C11 C12 H12A 119.3
C11 C12 C13 121.3(3)
H12A C12 C13 119.3
C8 C13 C12 119.8(3)
C8 C13 H13A 120.1
C12 C13 H13A 120.1

loop_
_geom_bond_atom_site_label_1
_geom_bond_atom_site_label_2
_geom_bond_distance
O1 C1 1.463(3)
O1 C7 1.360(3)
O2 C7 1.203(3)
N C6 1.478(3)
N C7 1.375(3)
N C8 1.416(3)
C1 H1A 1.000
C1 C2 1.511(4)
C1 C6 1.527(3)
C2 H2A 0.990
C2 H2B 0.990
C2 C3 1.518(4)
C3 H3A 0.990
C3 H3B 0.990
C3 C4 1.521(4)
C4 H4A 0.990
C4 H4B 0.990
C4 C5 1.523(3)
C5 H5A 0.990
C5 H5B 0.990
C5 C6 1.527(3)
C6 H6A 1.000
C8 C9 1.388(4)
C8 C13 1.399(4)
C9 H9A 0.950
C9 C10 1.390(4)
C10 H10A 0.950
C10 C11 1.380(4)
C11 H11A 0.950
C11 C12 1.387(4)
C12 H12A 0.950
C12 C13 1.382(4)
C13 H13A 0.950

loop_
_geom_torsion_atom_site_label_1
_geom_torsion_atom_site_label_2
_geom_torsion_atom_site_label_3
_geom_torsion_atom_site_label_4
_geom_torsion
C7 O1 C1 C2 157.8(2)
C7 O1 C1 C6 32.5(2)
O1 C1 C2 C3 -74.9(3)
C6 C1 C2 C3 41.8(3)
C1 C2 C3 C4 -52.2(3)
C2 C3 C4 C5 61.3(3)
C3 C4 C5 C6 -59.9(3)
C7 N C6 C1 29.4(2)
C7 N C6 C5 -89.2(2)
C8 N C6 C1 -160.6(2)
C8 N C6 C5 80.8(3)
C4 C5 C6 N 157.4(2)
C4 C5 C6 C1 47.9(3)
O1 C1 C6 N -35.7(2)
O1 C1 C6 C5 82.7(2)
C2 C1 C6 N -157.6(2)
C2 C1 C6 C5 -39.1(3)
C1 O1 C7 O2 166.5(2)
C1 O1 C7 N -14.3(3)
C6 N C7 O1 -10.9(3)
C6 N C7 O2 168.2(3)
C8 N C7 O1 179.2(2)
C8 N C7 O2 -1.8(4)
C6 N C8 C9 -12.2(4)
C6 N C8 C13 165.5(2)
C7 N C8 C9 156.4(2)
C7 N C8 C13 -26.0(4)
N C8 C9 C10 179.3(2)
C13 C8 C9 C10 1.6(4)
C8 C9 C10 C11 -0.2(4)
C9 C10 C11 C12 -1.1(4)
C10 C11 C12 C13 1.0(4)
C11 C12 C13 C8 0.5(4)
N C8 C13 C12 -179.4(2)
C9 C8 C13 C12 -1.7(4)
